data_7247659
loop_
_publ_author_name
'Saito, Erika'
'Yamakado, Ryohei'
'Yasuhara, Taichi'
'Yamaguchi, Hiroto'
'Okada, Shuji'
'Yoshida, Tsukasa'

_publ_section_title
;
 Formation of charge-transfer complexes in ionic crystals composed of
 1,3-bis(dicyanomethylidene)indan anion and viologens bearing alkyl chains
;
_journal_issue 45
_journal_name_full 'RSC Advances'
_journal_page_first 32039
_journal_page_last 32044
_journal_paper_doi 10.1039/D3RA06782C
_journal_volume 13
_journal_year 2023
_chemical_formula_moiety 'C22 H34 N2, 2(C15 H5 N4)'
_chemical_formula_sum 'C52 H44 N10'
_chemical_formula_weight 808.97
_space_group_crystal_system monoclinic
_space_group_IT_number 14
_space_group_name_Hall '-P 2ybc'
_space_group_name_H-M_alt 'P 1 21/c 1'
_atom_sites_solution_hydrogens mixed
_atom_sites_solution_primary direct
_atom_sites_solution_secondary difmap
_audit_creation_method SHELXL-2018/3
_audit_update_record
;
2023-06-09 deposited with the CCDC.	2023-10-26 downloaded from the CCDC.
;
_cell_angle_alpha 90
_cell_angle_beta 110.275(2)
_cell_angle_gamma 90
_cell_formula_units_Z 2
_cell_length_a 8.25330(10)
_cell_length_b 16.1442(3)
_cell_length_c 17.4065(4)
_cell_measurement_reflns_used 19557
_cell_measurement_temperature 150
_cell_measurement_theta_max 30.5970
_cell_measurement_theta_min 1.8260
_cell_volume 2175.59(7)
_computing_cell_refinement 'CrysAlisPro 1.171.38.43 (Rigaku OD, 2015)'
_computing_data_collection 'CrysAlisPro 1.171.38.43 (Rigaku OD, 2015)'
_computing_data_reduction 'CrysAlisPro 1.171.38.43 (Rigaku OD, 2015)'
_computing_molecular_graphics 'ORTEP-3 for Windows (Farrugia, 2012)'
_computing_publication_material 'Yadokari-XG (Wakita, Nemoto et al., 2009)'
_computing_structure_refinement 'SHELXL-2018/3 (Sheldrick, 2018)'
_computing_structure_solution 'SHELXT (Sheldrick, 2015)'
_diffrn_ambient_temperature 150
_diffrn_detector_area_resol_mean 28.5714
_diffrn_measured_fraction_theta_full 0.989
_diffrn_measured_fraction_theta_max 0.991
_diffrn_measurement_device_type 'Rigaku Saturn 70 CCD area detector'
_diffrn_measurement_method \w
_diffrn_radiation_type MoK\a
_diffrn_radiation_wavelength 0.71073
_diffrn_reflns_av_R_equivalents 0.0282
_diffrn_reflns_av_unetI/netI 0.0153
_diffrn_reflns_Laue_measured_fraction_full 0.989
_diffrn_reflns_Laue_measured_fraction_max 0.991
_diffrn_reflns_limit_h_max 10
_diffrn_reflns_limit_h_min -10
_diffrn_reflns_limit_k_max 20
_diffrn_reflns_limit_k_min -20
_diffrn_reflns_limit_l_max 22
_diffrn_reflns_limit_l_min -22
_diffrn_reflns_number 29170
_diffrn_reflns_point_group_measured_fraction_full 0.989
_diffrn_reflns_point_group_measured_fraction_max 0.991
_diffrn_reflns_theta_full 25.242
_diffrn_reflns_theta_max 27.500
_diffrn_reflns_theta_min 2.792
_diffrn_source 'Rotating Anode'
_exptl_absorpt_coefficient_mu 0.076
_exptl_absorpt_correction_T_max 1.00000
_exptl_absorpt_correction_T_min 0.91708
_exptl_absorpt_correction_type multi-scan
_exptl_absorpt_process_details
;
CrysAlisPro 1.171.38.43 (Rigaku Oxford Diffraction, 2015)
Empirical absorption correction using spherical harmonics,
 implemented in SCALE3 ABSPACK scaling algorithm.
;
_exptl_crystal_colour 'Dark Blue'
_exptl_crystal_density_diffrn 1.235
_exptl_crystal_description Block
_exptl_crystal_F_000 852
_exptl_crystal_size_max 0.210
_exptl_crystal_size_mid 0.170
_exptl_crystal_size_min 0.140
_refine_diff_density_max 0.285
_refine_diff_density_min -0.184
_refine_diff_density_rms 0.037
_refine_ls_extinction_method none
_refine_ls_goodness_of_fit_ref 1.027
_refine_ls_hydrogen_treatment mixed
_refine_ls_matrix_type full
_refine_ls_number_parameters 284
_refine_ls_number_reflns 4952
_refine_ls_number_restraints 0
_refine_ls_restrained_S_all 1.027
_refine_ls_R_factor_all 0.0456
_refine_ls_R_factor_gt 0.0423
_refine_ls_shift/su_max 0.000
_refine_ls_shift/su_mean 0.000
_refine_ls_structure_factor_coef Fsqd
_refine_ls_weighting_details 'w=1/[\s^2^(Fo^2^)+(0.0665P)^2^+0.4450P] where P=(Fo^2^+2Fc^2^)/3'
_refine_ls_weighting_scheme calc
_refine_ls_wR_factor_gt 0.1108
_refine_ls_wR_factor_ref 0.1142
_reflns_Friedel_coverage 0.000
_reflns_number_gt 4486
_reflns_number_total 4952
_reflns_threshold_expression 'I > 2\s(I)'
_cod_data_source_file d3ra06782c2.cif
_cod_data_source_block 20190318_HxV_-123
_cod_depositor_comments
;
The following automatic conversions were performed:

data item '_exptl_absorpt_correction_type' value 'Multi-scan' was
changed to 'multi-scan' in accordance with the
/home/data/users/saulius/crontab/automatic-downloads/rss-feeds/RSC/lib/dictionaries/cif_core.dic
dictionary named 'cif_core.dic' version 2.4.2 last updated on
2011-04-26.

Automatic conversion script
Id: cif_fix_values 8170 2020-07-09 18:12:32Z antanas 
;
_cod_original_sg_symbol_H-M 'P 21/c'
_cod_database_code 7247659
_shelx_shelxl_version_number 2018/3
_shelx_space_group_comment
;
The symmetry employed for this shelxl refinement is uniquely defined
by the following loop, which should always be used as a source of
symmetry information in preference to the above space-group names.
They are only intended as comments.
;
_shelx_estimated_absorpt_t_min 0.984
_shelx_estimated_absorpt_t_max 0.990
_oxdiff_exptl_absorpt_empirical_full_min 0.901
_oxdiff_exptl_absorpt_empirical_full_max 1.075
_oxdiff_exptl_absorpt_empirical_details
;
Empirical correction (ABSPACK) includes:
- Absorption correction using spherical harmonics
- Frame scaling
- Detector area scaling
;

loop_
_space_group_symop_operation_xyz
'x, y, z'
'-x, y+1/2, -z+1/2'
'-x, -y, -z'
'x, -y-1/2, z-1/2'

loop_
_atom_site_label
_atom_site_type_symbol
_atom_site_fract_x
_atom_site_fract_y
_atom_site_fract_z
_atom_site_U_iso_or_equiv
_atom_site_adp_type
_atom_site_occupancy
_atom_site_site_symmetry_order
_atom_site_calc_flag
_atom_site_refinement_flags_posn
_atom_site_refinement_flags_adp
_atom_site_refinement_flags_occupancy
_atom_site_disorder_assembly
_atom_site_disorder_group
N1 N 0.95053(12) 0.55782(6) 0.40171(6) 0.0395(2) Uani 1 1 d . . . . .
N2 N 1.03203(13) 0.70491(8) 0.61878(7) 0.0501(3) Uani 1 1 d . . . . .
N3 N 0.24560(13) 0.57159(7) 0.18458(6) 0.0415(2) Uani 1 1 d . . . . .
N4 N -0.08858(14) 0.73227(9) 0.27434(7) 0.0544(3) Uani 1 1 d . . . . .
N5 N 0.52906(10) 0.61529(5) 0.67604(5) 0.02586(18) Uani 1 1 d . . . . .
C1 C 0.52449(12) 0.65320(6) 0.37221(6) 0.0263(2) Uani 1 1 d . . . . .
H1 H 0.5550(16) 0.6198(7) 0.3328(8) 0.032 Uiso 1 1 d . U . . .
C2 C 0.64265(12) 0.67892(6) 0.44765(6) 0.0255(2) Uani 1 1 d . . . . .
C3 C 0.54621(12) 0.72913(6) 0.48932(6) 0.0262(2) Uani 1 1 d . . . . .
C4 C 0.59785(14) 0.76796(6) 0.56488(6) 0.0303(2) Uani 1 1 d . . . . .
H4 H 0.715293 0.766970 0.599966 0.036 Uiso 1 1 calc R U . . .
C5 C 0.47201(15) 0.80893(6) 0.58841(7) 0.0335(2) Uani 1 1 d . . . . .
H5 H 0.505258 0.836395 0.639818 0.040 Uiso 1 1 calc R U . . .
C6 C 0.30047(15) 0.80985(7) 0.53780(7) 0.0348(2) Uani 1 1 d . . . . .
H6 H 0.217533 0.837415 0.555228 0.042 Uiso 1 1 calc R U . . .
C7 C 0.24738(14) 0.77063(6) 0.46109(7) 0.0316(2) Uani 1 1 d . . . . .
H7 H 0.129615 0.771309 0.426410 0.038 Uiso 1 1 calc R U . . .
C8 C 0.37108(12) 0.73090(6) 0.43721(6) 0.0265(2) Uani 1 1 d . . . . .
C9 C 0.35766(12) 0.68312(6) 0.36237(6) 0.0261(2) Uani 1 1 d . . . . .
C10 C 0.81815(12) 0.65838(6) 0.47894(6) 0.0290(2) Uani 1 1 d . . . . .
C11 C 0.89097(12) 0.60365(7) 0.43510(6) 0.0308(2) Uani 1 1 d . . . . .
C12 C 0.93369(13) 0.68543(7) 0.55655(7) 0.0352(2) Uani 1 1 d . . . . .
C13 C 0.20954(13) 0.66870(6) 0.29493(6) 0.0292(2) Uani 1 1 d . . . . .
C14 C 0.22335(13) 0.61598(7) 0.23166(6) 0.0313(2) Uani 1 1 d . . . . .
C15 C 0.04445(14) 0.70378(8) 0.28405(7) 0.0368(3) Uani 1 1 d . . . . .
C16 C 0.67335(12) 0.58181(6) 0.66903(6) 0.0275(2) Uani 1 1 d . . . . .
H16 H 0.781470 0.590097 0.711432 0.033 Uiso 1 1 calc R U . . .
C17 C 0.66572(12) 0.53576(6) 0.60113(6) 0.0257(2) Uani 1 1 d . . . . .
H17 H 0.768030 0.512099 0.597295 0.031 Uiso 1 1 calc R U . . .
C18 C 0.50684(11) 0.52380(5) 0.53762(5) 0.02256(19) Uani 1 1 d . . . . .
C19 C 0.36074(12) 0.55902(6) 0.54735(6) 0.0273(2) Uani 1 1 d . . . . .
H19 H 0.250853 0.551993 0.505894 0.033 Uiso 1 1 calc R U . . .
C20 C 0.37482(13) 0.60390(6) 0.61666(6) 0.0287(2) Uani 1 1 d . . . . .
H20 H 0.274129 0.627165 0.622636 0.034 Uiso 1 1 calc R U . . .
C21 C 0.54035(14) 0.66638(6) 0.74927(6) 0.0301(2) Uani 1 1 d . . . . .
H21 H 0.442671 0.705935 0.734398 0.036 Uiso 1 1 calc R U . . .
H21A H 0.648852 0.698815 0.766208 0.036 Uiso 1 1 calc R U . . .
C22 C 0.53605(13) 0.61334(6) 0.82093(6) 0.0299(2) Uani 1 1 d . . . . .
H22 H 0.564920 0.648676 0.870346 0.036 Uiso 1 1 calc R U . . .
H22A H 0.626411 0.570173 0.831679 0.036 Uiso 1 1 calc R U . . .
C23 C 0.36281(15) 0.57132(7) 0.80743(7) 0.0357(2) Uani 1 1 d . . . . .
H23 H 0.341927 0.529113 0.763802 0.043 Uiso 1 1 calc R U . . .
H23A H 0.269461 0.613073 0.788713 0.043 Uiso 1 1 calc R U . . .
C24 C 0.35675(14) 0.52991(7) 0.88531(6) 0.0329(2) Uani 1 1 d . . . . .
H24 H 0.446287 0.486187 0.902091 0.039 Uiso 1 1 calc R U . . .
H24A H 0.385159 0.571628 0.929706 0.039 Uiso 1 1 calc R U . . .
C25 C 0.18259(17) 0.49159(9) 0.87556(8) 0.0486(3) Uani 1 1 d . . . . .
H25 H 0.158385 0.446656 0.834411 0.058 Uiso 1 1 calc R U . . .
H25A H 0.091659 0.534212 0.854576 0.058 Uiso 1 1 calc R U . . .
C26 C 0.17382(17) 0.45650(9) 0.95531(8) 0.0445(3) Uani 1 1 d . . . . .
H26 H 0.263756 0.414363 0.976580 0.067 Uiso 1 1 calc R U . . .
H26A H 0.060163 0.431380 0.945101 0.067 Uiso 1 1 calc R U . . .
H26B H 0.191883 0.501192 0.995519 0.067 Uiso 1 1 calc R U . . .

loop_
_atom_site_aniso_label
_atom_site_aniso_U_11
_atom_site_aniso_U_22
_atom_site_aniso_U_33
_atom_site_aniso_U_23
_atom_site_aniso_U_13
_atom_site_aniso_U_12
N1 0.0288(5) 0.0498(6) 0.0407(5) -0.0005(4) 0.0132(4) 0.0065(4)
N2 0.0275(5) 0.0738(8) 0.0459(6) -0.0159(5) 0.0089(4) 0.0056(5)
N3 0.0407(5) 0.0447(6) 0.0376(5) -0.0003(4) 0.0117(4) 0.0037(4)
N4 0.0331(5) 0.0827(9) 0.0467(6) 0.0116(6) 0.0130(5) 0.0227(5)
N5 0.0261(4) 0.0248(4) 0.0292(4) 0.0005(3) 0.0128(3) -0.0012(3)
C1 0.0237(4) 0.0262(4) 0.0307(5) 0.0044(4) 0.0116(4) 0.0026(3)
C2 0.0237(4) 0.0244(4) 0.0310(5) 0.0067(4) 0.0127(4) 0.0007(3)
C3 0.0267(5) 0.0228(4) 0.0322(5) 0.0064(4) 0.0139(4) 0.0014(3)
C4 0.0311(5) 0.0274(5) 0.0333(5) 0.0039(4) 0.0124(4) -0.0010(4)
C5 0.0437(6) 0.0272(5) 0.0345(5) 0.0020(4) 0.0196(5) 0.0009(4)
C6 0.0399(6) 0.0305(5) 0.0413(6) 0.0057(4) 0.0234(5) 0.0077(4)
C7 0.0299(5) 0.0307(5) 0.0376(5) 0.0079(4) 0.0157(4) 0.0069(4)
C8 0.0270(5) 0.0243(4) 0.0307(5) 0.0074(4) 0.0132(4) 0.0026(3)
C9 0.0256(5) 0.0244(4) 0.0305(5) 0.0074(4) 0.0126(4) 0.0030(3)
C10 0.0228(5) 0.0337(5) 0.0318(5) 0.0034(4) 0.0110(4) 0.0006(4)
C11 0.0203(4) 0.0388(5) 0.0328(5) 0.0060(4) 0.0085(4) 0.0009(4)
C12 0.0227(5) 0.0447(6) 0.0397(6) -0.0007(5) 0.0126(4) 0.0020(4)
C13 0.0239(5) 0.0335(5) 0.0309(5) 0.0073(4) 0.0105(4) 0.0044(4)
C14 0.0248(5) 0.0357(5) 0.0315(5) 0.0072(4) 0.0072(4) 0.0015(4)
C15 0.0288(5) 0.0485(6) 0.0323(5) 0.0089(5) 0.0093(4) 0.0080(5)
C16 0.0229(4) 0.0308(5) 0.0290(5) 0.0016(4) 0.0094(4) -0.0011(4)
C17 0.0212(4) 0.0279(4) 0.0289(5) 0.0031(4) 0.0099(4) 0.0021(3)
C18 0.0221(4) 0.0211(4) 0.0263(4) 0.0042(3) 0.0106(3) -0.0002(3)
C19 0.0209(4) 0.0305(5) 0.0308(5) 0.0006(4) 0.0094(4) 0.0008(4)
C20 0.0235(4) 0.0309(5) 0.0341(5) -0.0002(4) 0.0131(4) 0.0016(4)
C21 0.0333(5) 0.0271(5) 0.0333(5) -0.0061(4) 0.0156(4) -0.0048(4)
C22 0.0320(5) 0.0305(5) 0.0288(5) -0.0047(4) 0.0125(4) -0.0011(4)
C23 0.0357(6) 0.0409(6) 0.0315(5) -0.0009(4) 0.0131(4) -0.0068(4)
C24 0.0347(5) 0.0335(5) 0.0326(5) -0.0019(4) 0.0144(4) -0.0031(4)
C25 0.0402(7) 0.0650(8) 0.0416(6) 0.0044(6) 0.0155(5) -0.0147(6)
C26 0.0421(6) 0.0519(7) 0.0448(6) 0.0025(5) 0.0220(5) -0.0079(5)

loop_
_atom_type_symbol
_atom_type_description
_atom_type_scat_dispersion_real
_atom_type_scat_dispersion_imag
_atom_type_scat_source
C C 0.0033 0.0016 'International Tables Vol C Tables 4.2.6.8 and 6.1.1.4'
H H 0.0000 0.0000 'International Tables Vol C Tables 4.2.6.8 and 6.1.1.4'
N N 0.0061 0.0033 'International Tables Vol C Tables 4.2.6.8 and 6.1.1.4'

loop_
_geom_angle_atom_site_label_1
_geom_angle_atom_site_label_2
_geom_angle_atom_site_label_3
_geom_angle
_geom_angle_site_symmetry_1
_geom_angle_site_symmetry_3
_geom_angle_publ_flag
C20 N5 C16 120.31(8) . . ?
C20 N5 C21 119.58(8) . . ?
C16 N5 C21 120.11(8) . . ?
C2 C1 C9 110.20(9) . . ?
C2 C1 H1 124.1(7) . . ?
C9 C1 H1 125.7(7) . . ?
C10 C2 C1 125.84(9) . . ?
C10 C2 C3 126.54(9) . . ?
C1 C2 C3 107.59(8) . . ?
C4 C3 C8 120.62(9) . . ?
C4 C3 C2 131.99(9) . . ?
C8 C3 C2 107.36(8) . . ?
C3 C4 C5 118.32(10) . . ?
C3 C4 H4 120.8 . . ?
C5 C4 H4 120.8 . . ?
C6 C5 C4 121.02(10) . . ?
C6 C5 H5 119.5 . . ?
C4 C5 H5 119.5 . . ?
C5 C6 C7 120.92(10) . . ?
C5 C6 H6 119.5 . . ?
C7 C6 H6 119.5 . . ?
C8 C7 C6 118.33(10) . . ?
C8 C7 H7 120.8 . . ?
C6 C7 H7 120.8 . . ?
C7 C8 C3 120.79(10) . . ?
C7 C8 C9 131.68(9) . . ?
C3 C8 C9 107.50(8) . . ?
C13 C9 C1 125.47(9) . . ?
C13 C9 C8 127.19(9) . . ?
C1 C9 C8 107.34(8) . . ?
C2 C10 C12 123.96(9) . . ?
C2 C10 C11 120.58(9) . . ?
C12 C10 C11 115.37(9) . . ?
N1 C11 C10 177.89(11) . . ?
N2 C12 C10 177.07(12) . . ?
C9 C13 C15 124.45(10) . . ?
C9 C13 C14 118.00(9) . . ?
C15 C13 C14 117.55(9) . . ?
N3 C14 C13 175.11(11) . . ?
N4 C15 C13 179.16(13) . . ?
N5 C16 C17 120.87(9) . . ?
N5 C16 H16 119.6 . . ?
C17 C16 H16 119.6 . . ?
C16 C17 C18 120.09(9) . . ?
C16 C17 H17 120.0 . . ?
C18 C17 H17 120.0 . . ?
C19 C18 C17 117.30(9) . . ?
C19 C18 C18 120.78(10) . 3_666 ?
C17 C18 C18 121.92(10) . 3_666 ?
C20 C19 C18 120.43(9) . . ?
C20 C19 H19 119.8 . . ?
C18 C19 H19 119.8 . . ?
N5 C20 C19 121.00(9) . . ?
N5 C20 H20 119.5 . . ?
C19 C20 H20 119.5 . . ?
N5 C21 C22 112.09(8) . . ?
N5 C21 H21 109.2 . . ?
C22 C21 H21 109.2 . . ?
N5 C21 H21A 109.2 . . ?
C22 C21 H21A 109.2 . . ?
H21 C21 H21A 107.9 . . ?
C21 C22 C23 114.23(9) . . ?
C21 C22 H22 108.7 . . ?
C23 C22 H22 108.7 . . ?
C21 C22 H22A 108.7 . . ?
C23 C22 H22A 108.7 . . ?
H22 C22 H22A 107.6 . . ?
C22 C23 C24 112.03(9) . . ?
C22 C23 H23 109.2 . . ?
C24 C23 H23 109.2 . . ?
C22 C23 H23A 109.2 . . ?
C24 C23 H23A 109.2 . . ?
H23 C23 H23A 107.9 . . ?
C25 C24 C23 113.55(9) . . ?
C25 C24 H24 108.9 . . ?
C23 C24 H24 108.9 . . ?
C25 C24 H24A 108.9 . . ?
C23 C24 H24A 108.9 . . ?
H24 C24 H24A 107.7 . . ?
C24 C25 C26 113.04(10) . . ?
C24 C25 H25 109.0 . . ?
C26 C25 H25 109.0 . . ?
C24 C25 H25A 109.0 . . ?
C26 C25 H25A 109.0 . . ?
H25 C25 H25A 107.8 . . ?
C25 C26 H26 109.5 . . ?
C25 C26 H26A 109.5 . . ?
H26 C26 H26A 109.5 . . ?
C25 C26 H26B 109.5 . . ?
H26 C26 H26B 109.5 . . ?
H26A C26 H26B 109.5 . . ?

loop_
_geom_bond_atom_site_label_1
_geom_bond_atom_site_label_2
_geom_bond_distance
_geom_bond_site_symmetry_2
_geom_bond_publ_flag
N1 C11 1.1510(14) . ?
N2 C12 1.1497(15) . ?
N3 C14 1.1503(15) . ?
N4 C15 1.1475(15) . ?
N5 C20 1.3456(13) . ?
N5 C16 1.3513(12) . ?
N5 C21 1.4938(12) . ?
C1 C2 1.4000(14) . ?
C1 C9 1.4124(13) . ?
C1 H1 0.972(13) . ?
C2 C10 1.3993(13) . ?
C2 C3 1.4888(13) . ?
C3 C4 1.3844(14) . ?
C3 C8 1.4157(14) . ?
C4 C5 1.4066(15) . ?
C4 H4 0.9500 . ?
C5 C6 1.3843(16) . ?
C5 H5 0.9500 . ?
C6 C7 1.4038(16) . ?
C6 H6 0.9500 . ?
C7 C8 1.3858(14) . ?
C7 H7 0.9500 . ?
C8 C9 1.4847(14) . ?
C9 C13 1.3901(14) . ?
C10 C12 1.4254(15) . ?
C10 C11 1.4291(14) . ?
C13 C15 1.4263(14) . ?
C13 C14 1.4272(15) . ?
C16 C17 1.3790(14) . ?
C16 H16 0.9500 . ?
C17 C18 1.4051(13) . ?
C17 H17 0.9500 . ?
C18 C19 1.3955(13) . ?
C18 C18 1.4887(18) 3_666 ?
C19 C20 1.3772(14) . ?
C19 H19 0.9500 . ?
C20 H20 0.9500 . ?
C21 C22 1.5235(14) . ?
C21 H21 0.9900 . ?
C21 H21A 0.9900 . ?
C22 C23 1.5254(15) . ?
C22 H22 0.9900 . ?
C22 H22A 0.9900 . ?
C23 C24 1.5278(14) . ?
C23 H23 0.9900 . ?
C23 H23A 0.9900 . ?
C24 C25 1.5193(16) . ?
C24 H24 0.9900 . ?
C24 H24A 0.9900 . ?
C25 C26 1.5241(17) . ?
C25 H25 0.9900 . ?
C25 H25A 0.9900 . ?
C26 H26 0.9800 . ?
C26 H26A 0.9800 . ?
C26 H26B 0.9800 . ?

loop_
_geom_torsion_atom_site_label_1
_geom_torsion_atom_site_label_2
_geom_torsion_atom_site_label_3
_geom_torsion_atom_site_label_4
_geom_torsion
_geom_torsion_site_symmetry_1
_geom_torsion_site_symmetry_2
_geom_torsion_site_symmetry_3
_geom_torsion_site_symmetry_4
_geom_torsion_publ_flag
C9 C1 C2 C10 177.70(9) . . . . ?
C9 C1 C2 C3 -0.26(10) . . . . ?
C10 C2 C3 C4 0.74(16) . . . . ?
C1 C2 C3 C4 178.68(10) . . . . ?
C10 C2 C3 C8 -177.20(9) . . . . ?
C1 C2 C3 C8 0.73(10) . . . . ?
C8 C3 C4 C5 0.10(14) . . . . ?
C2 C3 C4 C5 -177.62(9) . . . . ?
C3 C4 C5 C6 0.62(15) . . . . ?
C4 C5 C6 C7 -0.68(16) . . . . ?
C5 C6 C7 C8 0.00(15) . . . . ?
C6 C7 C8 C3 0.72(14) . . . . ?
C6 C7 C8 C9 178.60(9) . . . . ?
C4 C3 C8 C7 -0.78(14) . . . . ?
C2 C3 C8 C7 177.45(8) . . . . ?
C4 C3 C8 C9 -179.12(8) . . . . ?
C2 C3 C8 C9 -0.90(10) . . . . ?
C2 C1 C9 C13 -179.48(9) . . . . ?
C2 C1 C9 C8 -0.29(11) . . . . ?
C7 C8 C9 C13 1.83(17) . . . . ?
C3 C8 C9 C13 179.92(9) . . . . ?
C7 C8 C9 C1 -177.34(10) . . . . ?
C3 C8 C9 C1 0.75(10) . . . . ?
C1 C2 C10 C12 -179.43(10) . . . . ?
C3 C2 C10 C12 -1.86(16) . . . . ?
C1 C2 C10 C11 -2.98(15) . . . . ?
C3 C2 C10 C11 174.60(9) . . . . ?
C1 C9 C13 C15 -175.93(10) . . . . ?
C8 C9 C13 C15 5.04(16) . . . . ?
C1 C9 C13 C14 3.34(15) . . . . ?
C8 C9 C13 C14 -175.69(9) . . . . ?
C20 N5 C16 C17 0.23(14) . . . . ?
C21 N5 C16 C17 -178.79(8) . . . . ?
N5 C16 C17 C18 0.67(14) . . . . ?
C16 C17 C18 C19 -0.96(14) . . . . ?
C16 C17 C18 C18 178.58(10) . . . 3_666 ?
C17 C18 C19 C20 0.40(14) . . . . ?
C18 C18 C19 C20 -179.14(10) 3_666 . . . ?
C16 N5 C20 C19 -0.81(14) . . . . ?
C21 N5 C20 C19 178.22(9) . . . . ?
C18 C19 C20 N5 0.47(15) . . . . ?
C20 N5 C21 C22 95.85(11) . . . . ?
C16 N5 C21 C22 -85.11(11) . . . . ?
N5 C21 C22 C23 -68.53(11) . . . . ?
C21 C22 C23 C24 -171.34(9) . . . . ?
C22 C23 C24 C25 176.70(10) . . . . ?
C23 C24 C25 C26 -175.47(11) . . . . ?
